data_4502396
loop_
_publ_author_name
'Zeng, Huifang'
'Li, Taohai'
'Yan, Zhaowei'
'Luo, Sujuan'
'Li, Feng'

_publ_section_title
;
 Two Porous Metal&#x2212;Organic Frameworks Showing Different Behaviors to
 Sodium Cation
;
_journal_issue 2
_journal_name_full 'Crystal Growth &amp; Design'
_journal_page_first 475
_journal_paper_doi 10.1021/cg901114e
_journal_volume 10
_journal_year 2010
_chemical_formula_sum 'C16 H36 Ce2 Na O30'
_chemical_formula_weight 1011.68
_chemical_name_systematic
; 
 ? 
;
_space_group_IT_number 15
_symmetry_cell_setting monoclinic
_symmetry_space_group_name_Hall '-C 2yc'
_symmetry_space_group_name_H-M 'C 1 2/c 1'
_atom_sites_solution_hydrogens geom
_atom_sites_solution_primary direct
_atom_sites_solution_secondary difmap
_audit_creation_method SHELXL-97
_cell_angle_alpha 90.00
_cell_angle_beta 114.538(15)
_cell_angle_gamma 90.00
_cell_formula_units_Z 4
_cell_length_a 22.150(19)
_cell_length_b 9.893(8)
_cell_length_c 16.447(14)
_cell_measurement_reflns_used 1758
_cell_measurement_temperature 173(2)
_cell_measurement_theta_max 27.4075
_cell_measurement_theta_min 2.0213
_cell_volume 3279(5)
_computing_cell_refinement ' CrystalClear (Rigaku Corp., 2000)'
_computing_data_collection ' CrystalClear (Rigaku Corp., 2000)'
_computing_data_reduction ' CrystalClear (Rigaku Corp., 2000)'
_computing_molecular_graphics 'SHELXL-97 (Sheldrick, 1997)'
_computing_publication_material 'SHELXL-97 (Sheldrick, 1997)'
_computing_structure_refinement 'SHELXL-97 (Sheldrick, 1997)'
_computing_structure_solution 'SHELXS-97 (Sheldrick, 1990)'
_diffrn_ambient_temperature 173(2)
_diffrn_detector_area_resol_mean 13.6612
_diffrn_measured_fraction_theta_full 0.996
_diffrn_measured_fraction_theta_max 0.996
_diffrn_measurement_device_type
;
Mercury2 (2x2 bin mode)
;
_diffrn_measurement_method CCD_Profile_fitting
_diffrn_radiation_monochromator graphite
_diffrn_radiation_source 'fine-focus sealed tube'
_diffrn_radiation_type MoK\a
_diffrn_radiation_wavelength 0.71073
_diffrn_reflns_av_R_equivalents 0.0731
_diffrn_reflns_av_sigmaI/netI 0.0731
_diffrn_reflns_limit_h_max 26
_diffrn_reflns_limit_h_min -26
_diffrn_reflns_limit_k_max 11
_diffrn_reflns_limit_k_min -11
_diffrn_reflns_limit_l_max 19
_diffrn_reflns_limit_l_min -19
_diffrn_reflns_number 10213
_diffrn_reflns_theta_full 25.00
_diffrn_reflns_theta_max 25.00
_diffrn_reflns_theta_min 2.02
_diffrn_standards_interval_count none
_diffrn_standards_interval_time none
_diffrn_standards_number none
_exptl_absorpt_coefficient_mu 2.867
_exptl_absorpt_correction_T_max 0.796
_exptl_absorpt_correction_T_min 0.489
_exptl_absorpt_correction_type multi-scan
_exptl_absorpt_process_details Multi-scan
_exptl_crystal_colour Yellow
_exptl_crystal_density_diffrn 2.050
_exptl_crystal_density_method 'not measured'
_exptl_crystal_description Prism
_exptl_crystal_F_000 1996
_exptl_crystal_size_max 0.26
_exptl_crystal_size_mid 0.21
_exptl_crystal_size_min 0.08
_refine_diff_density_max 1.764
_refine_diff_density_min -1.417
_refine_diff_density_rms 0.347
_refine_ls_extinction_method none
_refine_ls_goodness_of_fit_ref 1.262
_refine_ls_hydrogen_treatment mixed
_refine_ls_matrix_type full
_refine_ls_number_parameters 264
_refine_ls_number_reflns 2885
_refine_ls_number_restraints 17
_refine_ls_restrained_S_all 1.290
_refine_ls_R_factor_all 0.0899
_refine_ls_R_factor_gt 0.0700
_refine_ls_shift/su_max 0.006
_refine_ls_shift/su_mean 0.003
_refine_ls_structure_factor_coef Fsqd
_refine_ls_weighting_details 'calc w=1/[\s^2^(Fo^2^)+(0.0986P)^2^+48.9238P] where P=(Fo^2^+2Fc^2^)/3'
_refine_ls_weighting_scheme calc
_refine_ls_wR_factor_gt 0.1877
_refine_ls_wR_factor_ref 0.2162
_reflns_number_gt 2400
_reflns_number_total 2885
_reflns_threshold_expression >2sigma(I)
_cod_data_source_file cg901114e_si_002.cif
_cod_data_source_block a
_cod_depositor_comments
;
The following automatic conversions were performed:

'_exptl_absorpt_correction_type' value 'Multi-scan' changed to
'multi-scan' according to
/home/saulius/struct/CIF-dictionaries/cif_core.dic dictionary named
'cif_core.dic' version 2.4.2 from 2011-04-26.

Automatic conversion script
Id: cif_fix_values 1715 2011-07-08 13:25:40Z adriana 
;
_cod_original_sg_symbol_Hall -C2yc
_cod_original_sg_symbol_H-M C2/c
_cod_database_code 4502396

loop_
_symmetry_equiv_pos_as_xyz
'x, y, z'
'-x, y, -z+1/2'
'x+1/2, y+1/2, z'
'-x+1/2, y+1/2, -z+1/2'
'-x, -y, -z'
'x, -y, z-1/2'
'-x+1/2, -y+1/2, -z'
'x+1/2, -y+1/2, z-1/2'

loop_
_atom_site_label
_atom_site_type_symbol
_atom_site_fract_x
_atom_site_fract_y
_atom_site_fract_z
_atom_site_U_iso_or_equiv
_atom_site_adp_type
_atom_site_occupancy
_atom_site_symmetry_multiplicity
_atom_site_calc_flag
_atom_site_refinement_flags
Ce1 Ce 0.66455(3) 0.38721(7) 0.79392(4) 0.0226(3) Uani 1 1 d .
O1 O 0.6742(5) 0.6293(9) 0.8518(6) 0.033(2) Uani 1 1 d .
C1 C 0.7359(7) 0.6242(13) 0.9064(8) 0.027(3) Uani 1 1 d .
H3WB H 0.595(5) 0.771(12) 0.821(8) 0.02(4) Uiso 1 1 d D
H3WA H 0.567(7) 0.846(7) 0.867(10) 0.05(5) Uiso 1 1 d D
Na2 Na 0.5000 0.6057(9) 0.7500 0.041(2) Uani 1 2 d S
O2 O 0.7693(4) 0.5162(9) 0.9122(6) 0.025(2) Uani 1 1 d .
C2 C 0.7648(6) 0.7454(13) 0.9649(7) 0.020(3) Uani 1 1 d .
H2 H 0.8140 0.7342 0.9965 0.024 Uiso 1 1 calc R
O3 O 0.7749(5) 0.9858(9) 0.7972(6) 0.032(2) Uani 1 1 d .
C3 C 0.7497(7) 0.8732(12) 0.9097(8) 0.023(3) Uani 1 1 d .
H3A H 0.7691 0.9510 0.9500 0.028 Uiso 1 1 calc R
H3B H 0.7010 0.8863 0.8809 0.028 Uiso 1 1 calc R
O4 O 0.7973(5) 0.7692(9) 0.8178(6) 0.032(2) Uani 1 1 d .
C4 C 0.7763(6) 0.8734(12) 0.8369(8) 0.018(2) Uani 1 1 d .
O5 O 0.5682(4) 0.4242(11) 0.8407(6) 0.031(2) Uani 1 1 d .
C5 C 0.6021(6) 0.3939(13) 0.9223(8) 0.024(3) Uani 1 1 d .
O6 O 0.6611(4) 0.3455(10) 0.9467(6) 0.027(2) Uani 1 1 d .
C6 C 0.5727(7) 0.4033(15) 0.9892(9) 0.030(3) Uani 1 1 d .
H6A H 0.6075 0.4354 1.0465 0.036 Uiso 1 1 calc R
H6B H 0.5595 0.3115 0.9993 0.036 Uiso 1 1 calc R
O7 O 0.4273(5) 0.5515(11) 0.8184(6) 0.032(2) Uani 1 1 d .
C7 C 0.5127(6) 0.4965(15) 0.9627(7) 0.025(3) Uani 1 1 d .
H7 H 0.5273 0.5894 0.9550 0.030 Uiso 1 1 calc R
O8 O 0.4360(5) 0.3395(12) 0.8633(6) 0.044(3) Uani 1 1 d .
C8 C 0.4562(7) 0.4580(17) 0.8767(9) 0.033(3) Uani 1 1 d .
O1W O 0.7648(5) 0.2320(10) 0.8736(6) 0.035(2) Uani 1 1 d D
O2W O 0.6212(7) 0.1430(13) 0.7821(9) 0.055(3) Uani 1 1 d D
O3W O 0.5672(8) 0.7694(16) 0.8434(14) 0.097(6) Uani 1 1 d D
O4W O 0.6594(6) 0.0457(12) 0.6701(7) 0.042(3) Uani 1 1 d D
O5W O 0.6090(13) 0.017(3) 0.9379(15) 0.143(10) Uani 1 1 d D
O6W O 0.3808(13) 0.844(3) 0.8233(16) 0.136(8) Uani 1 1 d D
O7W O 0.547(2) 0.096(4) 0.559(3) 0.25(2) Uani 1 1 d D
H1WA H 0.753(12) 0.155(9) 0.849(10) 0.13(10) Uiso 1 1 d D
H2WA H 0.611(10) 0.18(3) 0.731(8) 0.14(12) Uiso 1 1 d D
H4WA H 0.678(10) 0.10(2) 0.649(17) 0.170 Uiso 1 1 d D
H7WA H 0.547(14) 0.17(3) 0.524(18) 0.170 Uiso 1 1 d D
H1WB H 0.773(6) 0.284(10) 0.839(7) 0.02(4) Uiso 1 1 d D
H2WB H 0.588(7) 0.10(2) 0.784(14) 0.11(10) Uiso 1 1 d D
H4WB H 0.620(5) 0.03(3) 0.631(13) 0.137 Uiso 1 1 d D
H5WB H 0.589(15) 0.00(4) 0.974(18) 0.137 Uiso 1 1 d D
H6WB H 0.427(3) 0.83(3) 0.84(2) 0.137 Uiso 1 1 d D
H7WB H 0.510(9) 0.09(4) 0.56(2) 0.137 Uiso 1 1 d D

loop_
_atom_site_aniso_label
_atom_site_aniso_U_11
_atom_site_aniso_U_22
_atom_site_aniso_U_33
_atom_site_aniso_U_23
_atom_site_aniso_U_13
_atom_site_aniso_U_12
Ce1 0.0291(5) 0.0265(5) 0.0158(4) -0.0008(3) 0.0130(3) -0.0001(3)
O1 0.029(5) 0.034(6) 0.027(5) -0.007(4) 0.004(4) 0.001(4)
C1 0.046(8) 0.023(7) 0.016(6) 0.004(5) 0.019(6) 0.003(6)
Na2 0.038(5) 0.050(5) 0.034(4) 0.000 0.016(4) 0.000
O2 0.032(5) 0.020(5) 0.029(5) -0.002(4) 0.018(4) 0.000(4)
C2 0.030(6) 0.024(7) 0.014(5) -0.003(5) 0.015(5) -0.005(5)
O3 0.063(6) 0.021(5) 0.032(5) 0.005(4) 0.038(5) 0.003(4)
C3 0.038(7) 0.024(7) 0.020(6) 0.004(5) 0.024(6) 0.002(5)
O4 0.050(6) 0.021(5) 0.038(5) 0.011(4) 0.032(5) 0.003(4)
C4 0.021(6) 0.018(7) 0.014(6) -0.002(5) 0.009(5) -0.004(5)
O5 0.025(5) 0.053(7) 0.020(5) 0.006(4) 0.013(4) 0.003(4)
C5 0.031(7) 0.031(7) 0.014(6) 0.001(5) 0.015(6) -0.003(5)
O6 0.027(5) 0.038(5) 0.020(4) 0.002(4) 0.012(4) 0.007(4)
C6 0.031(7) 0.046(9) 0.020(7) -0.002(6) 0.017(6) 0.002(6)
O7 0.030(5) 0.043(6) 0.021(5) 0.006(4) 0.010(4) 0.012(4)
C7 0.018(6) 0.047(8) 0.014(6) -0.002(6) 0.010(5) 0.003(5)
O8 0.052(6) 0.049(7) 0.027(5) 0.006(5) 0.012(5) -0.010(5)
C8 0.033(7) 0.054(10) 0.024(7) -0.018(7) 0.024(6) -0.009(7)
O1W 0.054(6) 0.017(5) 0.031(5) -0.007(4) 0.015(5) 0.011(5)
O2W 0.073(9) 0.035(7) 0.056(8) -0.016(6) 0.028(7) -0.021(6)
O3W 0.073(10) 0.061(10) 0.149(17) -0.060(11) 0.037(11) -0.018(8)
O4W 0.053(7) 0.036(6) 0.043(6) -0.001(5) 0.026(5) -0.005(5)
O5W 0.15(2) 0.128(19) 0.117(18) 0.008(16) 0.014(14) 0.061(17)
O6W 0.17(2) 0.111(17) 0.127(18) -0.041(14) 0.058(17) 0.026(17)
O7W 0.25(4) 0.19(3) 0.17(3) -0.11(2) -0.03(3) 0.09(3)

loop_
_atom_type_symbol
_atom_type_description
_atom_type_scat_dispersion_real
_atom_type_scat_dispersion_imag
_atom_type_scat_source
C C 0.0033 0.0016 'International Tables Vol C Tables 4.2.6.8 and 6.1.1.4'
H H 0.0000 0.0000 'International Tables Vol C Tables 4.2.6.8 and 6.1.1.4'
O O 0.0106 0.0060 'International Tables Vol C Tables 4.2.6.8 and 6.1.1.4'
Na Na 0.0362 0.0249 'International Tables Vol C Tables 4.2.6.8 and 6.1.1.4'
Ce Ce -0.2486 2.6331 'International Tables Vol C Tables 4.2.6.8 and 6.1.1.4'

loop_
_geom_angle_atom_site_label_1
_geom_angle_atom_site_label_2
_geom_angle_atom_site_label_3
_geom_angle
_geom_angle_site_symmetry_1
_geom_angle_site_symmetry_3
O1 Ce1 O1W 116.8(3) . .
O1 Ce1 O2W 151.4(4) . .
O1W Ce1 O2W 72.2(4) . .
O1 Ce1 O6 79.5(3) . .
O1W Ce1 O6 77.1(3) . .
O2W Ce1 O6 76.3(4) . .
O1 Ce1 O5 72.9(3) . .
O1W Ce1 O5 125.5(3) . .
O2W Ce1 O5 80.0(4) . .
O6 Ce1 O5 50.9(3) . .
O1 Ce1 O3 83.1(3) . 4_646
O1W Ce1 O3 88.5(3) . 4_646
O2W Ce1 O3 125.3(4) . 4_646
O6 Ce1 O3 149.2(3) . 4_646
O5 Ce1 O3 144.5(3) . 4_646
O1 Ce1 O4 133.2(3) . 4_646
O1W Ce1 O4 68.0(3) . 4_646
O2W Ce1 O4 75.3(4) . 4_646
O6 Ce1 O4 140.2(3) . 4_646
O5 Ce1 O4 145.9(3) . 4_646
O3 Ce1 O4 50.1(3) 4_646 4_646
O1 Ce1 O2 50.5(3) . .
O1W Ce1 O2 66.8(3) . .
O2W Ce1 O2 133.7(4) . .
O6 Ce1 O2 74.5(3) . .
O5 Ce1 O2 107.0(3) . .
O3 Ce1 O2 74.8(3) 4_646 .
O4 Ce1 O2 107.0(3) 4_646 .
O1 Ce1 O7 66.9(3) . 2_656
O1W Ce1 O7 166.0(3) . 2_656
O2W Ce1 O7 111.5(4) . 2_656
O6 Ce1 O7 116.8(3) . 2_656
O5 Ce1 O7 68.4(3) . 2_656
O3 Ce1 O7 78.3(3) 4_646 2_656
O4 Ce1 O7 99.4(3) 4_646 2_656
O2 Ce1 O7 113.5(3) . 2_656
O1 Ce1 O8 115.8(3) . 2_656
O1W Ce1 O8 126.0(3) . 2_656
O2W Ce1 O8 68.0(4) . 2_656
O6 Ce1 O8 124.5(3) . 2_656
O5 Ce1 O8 81.5(3) . 2_656
O3 Ce1 O8 86.0(3) 4_646 2_656
O4 Ce1 O8 67.7(3) 4_646 2_656
O2 Ce1 O8 157.1(3) . 2_656
O7 Ce1 O8 48.9(3) 2_656 2_656
O1 Ce1 C4 108.8(3) . 4_646
O1W Ce1 C4 78.0(3) . 4_646
O2W Ce1 C4 99.6(4) . 4_646
O6 Ce1 C4 154.8(3) . 4_646
O5 Ce1 C4 153.8(3) . 4_646
O3 Ce1 C4 25.7(3) 4_646 4_646
O4 Ce1 C4 24.4(3) 4_646 4_646
O2 Ce1 C4 92.3(3) . 4_646
O7 Ce1 C4 88.0(3) 2_656 4_646
O8 Ce1 C4 74.3(3) 2_656 4_646
O1 Ce1 C5 72.8(3) . .
O1W Ce1 C5 102.1(3) . .
O2W Ce1 C5 78.8(4) . .
O6 Ce1 C5 25.7(3) . .
O5 Ce1 C5 25.3(3) . .
O3 Ce1 C5 155.9(3) 4_646 .
O4 Ce1 C5 154.0(3) 4_646 .
O2 Ce1 C5 89.5(3) . .
O7 Ce1 C5 91.9(3) 2_656 .
O8 Ce1 C5 104.2(4) 2_656 .
C4 Ce1 C5 178.1(3) 4_646 .
O1 Ce1 H2WA 157(6) . .
O1W Ce1 H2WA 83(5) . .
O2W Ce1 H2WA 19(4) . .
O6 Ce1 H2WA 94(2) . .
O5 Ce1 H2WA 86(6) . .
O3 Ce1 H2WA 111(4) 4_646 .
O4 Ce1 H2WA 64(5) 4_646 .
O2 Ce1 H2WA 149(4) . .
O7 Ce1 H2WA 97(4) 2_656 .
O8 Ce1 H2WA 50(3) 2_656 .
C4 Ce1 H2WA 86(4) 4_646 .
C5 Ce1 H2WA 92(4) . .
O1 Ce1 H1WB 111(3) . .
O1W Ce1 H1WB 19(3) . .
O2W Ce1 H1WB 86(2) . .
O6 Ce1 H1WB 93.7(16) . .
O5 Ce1 H1WB 144(3) . .
O3 Ce1 H1WB 69.2(5) 4_646 .
O4 Ce1 H1WB 57(3) 4_646 .
O2 Ce1 H1WB 62(3) . .
O7 Ce1 H1WB 147.4(7) 2_656 .
O8 Ce1 H1WB 123(3) 2_656 .
C4 Ce1 H1WB 61.1(16) 4_646 .
C5 Ce1 H1WB 119.3(16) . .
H2WA Ce1 H1WB 91(6) . .
C1 O1 Ce1 97.1(8) . .
O2 C1 O1 119.8(12) . .
O2 C1 C2 122.7(12) . .
O1 C1 C2 117.4(12) . .
O3W Na2 O3W 90.6(10) . 2_656
O3W Na2 O7 95.6(5) . 2_656
O3W Na2 O7 102.7(6) 2_656 2_656
O3W Na2 O7 102.7(6) . .
O3W Na2 O7 95.6(5) 2_656 .
O7 Na2 O7 153.9(7) 2_656 .
O3W Na2 O5 176.6(6) . 2_656
O3W Na2 O5 92.6(6) 2_656 2_656
O7 Na2 O5 85.0(4) 2_656 2_656
O7 Na2 O5 75.7(4) . 2_656
O3W Na2 O5 92.6(6) . .
O3W Na2 O5 176.6(6) 2_656 .
O7 Na2 O5 75.7(4) 2_656 .
O7 Na2 O5 85.0(4) . .
O5 Na2 O5 84.2(5) 2_656 .
O3W Na2 C8 119.8(6) . 2_656
O3W Na2 C8 100.6(6) 2_656 2_656
O7 Na2 C8 24.3(4) 2_656 2_656
O7 Na2 C8 133.9(5) . 2_656
O5 Na2 C8 60.8(4) 2_656 2_656
O5 Na2 C8 76.6(4) . 2_656
O3W Na2 Ce1 141.4(5) . 2_656
O3W Na2 Ce1 88.4(4) 2_656 2_656
O7 Na2 Ce1 122.2(3) 2_656 2_656
O7 Na2 Ce1 39.2(2) . 2_656
O5 Na2 Ce1 37.5(2) 2_656 2_656
O5 Na2 Ce1 89.9(3) . 2_656
C8 Na2 Ce1 98.2(3) 2_656 2_656
O3W Na2 Ce1 88.4(4) . .
O3W Na2 Ce1 141.4(5) 2_656 .
O7 Na2 Ce1 39.2(2) 2_656 .
O7 Na2 Ce1 122.2(3) . .
O5 Na2 Ce1 89.9(3) 2_656 .
O5 Na2 Ce1 37.5(2) . .
C8 Na2 Ce1 48.6(3) 2_656 .
Ce1 Na2 Ce1 115.2(2) 2_656 .
O3W Na2 H3WB 19(3) . .
O3W Na2 H3WB 92(3) 2_656 .
O7 Na2 H3WB 76.3(12) 2_656 .
O7 Na2 H3WB 122(3) . .
O5 Na2 H3WB 161.3(12) 2_656 .
O5 Na2 H3WB 90(3) . .
C8 Na2 H3WB 100.5(11) 2_656 .
Ce1 Na2 H3WB 160.8(12) 2_656 .
Ce1 Na2 H3WB 75(2) . .
C1 O2 Ce1 92.6(8) . .
C1 C2 C3 110.7(10) . .
C1 C2 C2 109.0(12) . 7_667
C3 C2 C2 110.1(13) . 7_667
C1 C2 H2 109.0 . .
C3 C2 H2 109.0 . .
C2 C2 H2 109.0 7_667 .
C4 O3 Ce1 93.4(7) . 4_656
C2 C3 C4 114.1(10) . .
C2 C3 H3A 108.7 . .
C4 C3 H3A 108.7 . .
C2 C3 H3B 108.7 . .
C4 C3 H3B 108.7 . .
H3A C3 H3B 107.6 . .
C4 O4 Ce1 94.2(7) . 4_656
O4 C4 O3 122.0(11) . .
O4 C4 C3 120.5(11) . .
O3 C4 C3 117.4(10) . .
O4 C4 Ce1 61.4(6) . 4_656
O3 C4 Ce1 60.9(6) . 4_656
C3 C4 Ce1 175.7(8) . 4_656
C5 O5 Na2 140.3(9) . .
C5 O5 Ce1 94.7(7) . .
Na2 O5 Ce1 107.7(3) . .
O5 C5 O6 119.6(11) . .
O5 C5 C6 121.0(12) . .
O6 C5 C6 119.2(11) . .
O5 C5 Ce1 60.0(6) . .
O6 C5 Ce1 60.1(6) . .
C6 C5 Ce1 177.1(10) . .
C5 O6 Ce1 94.2(7) . .
C5 C6 C7 114.9(11) . .
C5 C6 H6A 108.5 . .
C7 C6 H6A 108.5 . .
C5 C6 H6B 108.5 . .
C7 C6 H6B 108.5 . .
H6A C6 H6B 107.5 . .
C8 O7 Na2 106.7(8) . .
C8 O7 Ce1 94.5(8) . 2_656
Na2 O7 Ce1 106.4(4) . 2_656
C8 C7 C6 113.8(12) . .
C8 C7 C7 109.0(12) . 5_667
C6 C7 C7 111.2(13) . 5_667
C8 C7 H7 107.6 . .
C6 C7 H7 107.6 . .
C7 C7 H7 107.6 5_667 .
C8 O8 Ce1 95.7(9) . 2_656
O8 C8 O7 120.9(12) . .
O8 C8 C7 120.4(14) . .
O7 C8 C7 118.7(14) . .
O8 C8 Ce1 60.4(7) . 2_656
O7 C8 Ce1 60.5(7) . 2_656
C7 C8 Ce1 176.4(9) . 2_656
Ce1 O1W H1WA 105(10) . .
Ce1 O1W H1WB 71(9) . .
H1WA O1W H1WB 110(15) . .
Ce1 O2W H2WA 68(10) . .
Ce1 O2W H2WB 137(10) . .
H2WA O2W H2WB 111.00 . .
Na2 O3W H3WB 96(8) . .
Na2 O3W H3WA 144(10) . .
H3WB O3W H3WA 105(14) . .
H4WA O4W H4WB 109.00) . .
H7WA O7W H7WB 109.00 . .

loop_
_geom_bond_atom_site_label_1
_geom_bond_atom_site_label_2
_geom_bond_distance
_geom_bond_site_symmetry_2
Ce1 O1 2.553(9) .
Ce1 O1W 2.567(10) .
Ce1 O2W 2.578(12) .
Ce1 O6 2.579(9) .
Ce1 O5 2.579(9) .
Ce1 O3 2.582(9) 4_646
Ce1 O4 2.597(9) 4_646
Ce1 O2 2.654(9) .
Ce1 O7 2.660(10) 2_656
Ce1 O8 2.662(10) 2_656
Ce1 C4 2.951(12) 4_646
Ce1 C5 2.967(12) .
Ce1 H2WA 2.4(3) .
Ce1 H1WB 2.43(13) .
O1 C1 1.289(17) .
C1 O2 1.280(16) .
C1 C2 1.503(18) .
Na2 O3W 2.302(15) .
Na2 O3W 2.302(15) 2_656
Na2 O7 2.378(10) 2_656
Na2 O7 2.378(10) .
Na2 O5 2.420(12) 2_656
Na2 O5 2.420(12) .
C2 C3 1.512(17) .
C2 C2 1.55(2) 7_667
C2 H2 1.0000 .
O3 C4 1.283(15) .
O3 Ce1 2.582(9) 4_656
C3 C4 1.537(16) .
C3 H3A 0.9900 .
C3 H3B 0.9900 .
O4 C4 1.225(15) .
O4 Ce1 2.597(9) 4_656
C4 Ce1 2.951(12) 4_656
O5 C5 1.272(15) .
C5 O6 1.290(16) .
C5 C6 1.495(17) .
C6 C7 1.526(18) .
C6 H6A 0.9900 .
C6 H6B 0.9900 .
O7 C8 1.294(18) .
O7 Ce1 2.660(10) 2_656
C7 C8 1.497(18) .
C7 C7 1.55(2) 5_667
C7 H7 1.0000 .
O8 C8 1.241(19) .
O8 Ce1 2.662(10) 2_656
C8 Ce1 3.047(13) 2_656
O1W H1WA 0.85(10) .
O1W H1WB 0.84(12) .
O2W H2WA 0.9(2) .
O2W H2WB 0.86(18) .
O3W H3WB 0.84(12) .
O3W H3WA 0.85(10) .
O4W H4WA 0.8(2) .
O4W H4WB 0.86(12) .
O5W H5WB 0.9(3) .
O6W H6WB 0.95(11) .
O7W H7WA 0.9(3) .
O7W H7WB 0.8(3) .
